data_2205168
loop_
_publ_author_name
'Alcock, Nathaniel W.'
'Rourke, Jonathan P'

_publ_section_title
;
 2,6-Bis[2,4-bis(heptyloxy)phenyl]pyridine
;
_journal_issue 2
_journal_name_full 'Acta Crystallographica Section E'
_journal_page_first o368
_journal_page_last o369
_journal_paper_doi 10.1107/S1600536805001248
_journal_volume 61
_journal_year 2005
_chemical_formula_iupac 'C41 H61 N O4'
_chemical_formula_moiety 'C41 H61 N O4'
_chemical_formula_sum 'C41 H61 N O4'
_chemical_formula_weight 631.91
_chemical_name_systematic
;
2,6-Bis[2,4-bis(heptyloxy)phenyl]pyridine
;
_space_group_IT_number 13
_symmetry_cell_setting monoclinic
_symmetry_space_group_name_Hall '-P 2yac'
_symmetry_space_group_name_H-M 'P 1 2/n 1'
_atom_sites_solution_hydrogens geom
_atom_sites_solution_primary direct
_atom_sites_solution_secondary difmap
_audit_creation_method SHELXL-97
_cell_angle_alpha 90
_cell_angle_beta 93.963(2)
_cell_angle_gamma 90
_cell_formula_units_Z 2
_cell_length_a 11.2502(10)
_cell_length_b 6.9682(6)
_cell_length_c 24.014(2)
_cell_measurement_reflns_used 2201
_cell_measurement_temperature 180(2)
_cell_measurement_theta_max 15
_cell_measurement_theta_min 3
_cell_volume 1878.0(3)
_computing_cell_refinement 'SAINT (Siemens, 1995)'
_computing_data_collection 'SMART (Siemens, 1994)'
_computing_data_reduction SAINT
_computing_molecular_graphics 'SHELXTL (Sheldrick, 1997b)'
_computing_publication_material SHELXTL
_computing_structure_refinement 'SHELXL97 (Sheldrick, 1997a)'
_computing_structure_solution 'SHELXS97 (Sheldrick, 1997a)'
_diffrn_ambient_temperature 180(2)
_diffrn_detector_area_resol_mean 8.192
_diffrn_measured_fraction_theta_full 0.998
_diffrn_measured_fraction_theta_max 0.998
_diffrn_measurement_device_type 'Siemens SMART'
_diffrn_measurement_method \w
_diffrn_radiation_monochromator graphite
_diffrn_radiation_source 'fine-focus sealed tube'
_diffrn_radiation_type MoK\a
_diffrn_radiation_wavelength 0.71073
_diffrn_reflns_av_R_equivalents 0.045
_diffrn_reflns_av_sigmaI/netI 0.062
_diffrn_reflns_limit_h_max 13
_diffrn_reflns_limit_h_min -13
_diffrn_reflns_limit_k_max 7
_diffrn_reflns_limit_k_min -8
_diffrn_reflns_limit_l_max 28
_diffrn_reflns_limit_l_min -18
_diffrn_reflns_number 8996
_diffrn_reflns_theta_full 25.00
_diffrn_reflns_theta_max 25.0
_diffrn_reflns_theta_min 1.7
_exptl_absorpt_coefficient_mu 0.070
_exptl_absorpt_correction_T_max 0.989
_exptl_absorpt_correction_T_min 0.896
_exptl_absorpt_correction_type multi-scan
_exptl_absorpt_process_details '(SADABS; Sheldrick, 1996)'
_exptl_crystal_colour colourless
_exptl_crystal_density_diffrn 1.117
_exptl_crystal_density_method 'not measured'
_exptl_crystal_description block
_exptl_crystal_F_000 692
_exptl_crystal_size_max 0.45
_exptl_crystal_size_mid 0.25
_exptl_crystal_size_min 0.2
_refine_diff_density_max 0.21
_refine_diff_density_min -0.22
_refine_ls_extinction_method none
_refine_ls_goodness_of_fit_ref 1.04
_refine_ls_hydrogen_treatment constr
_refine_ls_matrix_type full
_refine_ls_number_parameters 229
_refine_ls_number_reflns 3318
_refine_ls_number_restraints 2
_refine_ls_restrained_S_all 1.04
_refine_ls_R_factor_all 0.130
_refine_ls_R_factor_gt 0.060
_refine_ls_shift/su_max 0.043
_refine_ls_shift/su_mean 0.004
_refine_ls_structure_factor_coef Fsqd
_refine_ls_weighting_details 'calc w = 1/[\s^2^(Fo^2^)+(0.078P)^2^] where P = (Fo^2^+2Fc^2^)/3'
_refine_ls_weighting_scheme calc
_refine_ls_wR_factor_gt 0.134
_refine_ls_wR_factor_ref 0.168
_reflns_number_gt 1753
_reflns_number_total 3318
_reflns_threshold_expression I>2\s(I)
_cod_data_source_file tk6205.cif
_cod_data_source_block I
_cod_depositor_comments
;
The following automatic conversions were performed:
'_symmetry_cell_setting' value 'Monoclinic' changed to 'monoclinic'
according to '/home/saulius/struct/CIF-dictionaries/cif_core.dic'
dictionary named 'cif_core.dic' version 2.4.1 from 2010-06-29.

Automatic conversion script
Id: cif_fix_enum 1527 2010-12-29 10:47:43Z saulius 

The following automatic conversions were performed:

'_symmetry_cell_setting' value 'Monoclinic' changed to 'monoclinic'
according to /home/saulius/struct/CIF-dictionaries/cif_core.dic
dictionary named 'cif_core.dic' version 2.4.1 from 2010-06-29.

Automatic conversion script
Id: cif_fix_values 1715 2011-07-08 13:25:40Z adriana 
;
_cod_original_sg_symbol_H-M 'P 2/n'
_cod_database_code 2205168
_cod_database_fobs_code 2205168

loop_
_symmetry_equiv_pos_as_xyz
'x, y, z'
'x+1/2, -y, z+1/2'
'-x, -y, -z'
'-x-1/2, y, -z-1/2'

loop_
_atom_site_label
_atom_site_fract_x
_atom_site_fract_y
_atom_site_fract_z
_atom_site_U_iso_or_equiv
_atom_site_adp_type
_atom_site_calc_flag
_atom_site_refinement_flags
_atom_site_occupancy
_atom_site_disorder_assembly
_atom_site_disorder_group
_atom_site_type_symbol
O1 0.27150(17) 0.9445(3) 0.49155(7) 0.0557(6) Uani d . 1 . . O
O2 0.12875(16) 0.3876(2) 0.39451(7) 0.0541(6) Uani d . 1 . . O
C01 0.2706(2) 0.8380(4) 0.44357(10) 0.0443(7) Uani d . 1 . . C
C02 0.2012(2) 0.6730(4) 0.44313(10) 0.0451(7) Uani d . 1 . . C
H02A 0.1582 0.6425 0.4746 0.054 Uiso calc R 1 . . H
C03 0.1942(2) 0.5526(4) 0.39711(10) 0.0422(7) Uani d . 1 . . C
C04 0.2560(2) 0.5969(3) 0.34979(9) 0.0366(6) Uani d . 1 . . C
C05 0.3235(2) 0.7629(4) 0.35173(10) 0.0413(7) Uani d . 1 . . C
H05A 0.3653 0.7958 0.3200 0.050 Uiso calc R 1 . . H
C06 0.3333(2) 0.8842(4) 0.39782(10) 0.0437(7) Uani d . 1 . . C
H06A 0.3818 0.9958 0.3979 0.052 Uiso calc R 1 . . H
C07 0.2497(2) 0.4772(4) 0.29833(10) 0.0372(6) Uani d . 1 . . C
N08 0.2500 0.5760(4) 0.2500 0.0376(7) Uani d S 1 . . N
C009 0.2482(2) 0.2775(4) 0.29932(11) 0.0435(7) Uani d . 1 . . C
H09A 0.2460 0.2110 0.3338 0.052 Uiso calc R 1 . . H
C010 0.2500 0.1771(5) 0.2500 0.0430(9) Uani d S 1 . . C
H01C 0.2500 0.0408 0.2500 0.052 Uiso calc SR 1 . . H
C11 0.3361(2) 1.1221(4) 0.49299(10) 0.0492(7) Uani d . 1 . . C
H11A 0.3040 1.2079 0.4627 0.059 Uiso calc R 1 . . H
H11B 0.4214 1.0980 0.4877 0.059 Uiso calc R 1 . . H
C12 0.3225(3) 1.2141(4) 0.54911(10) 0.0535(8) Uani d . 1 . . C
H12A 0.3514 1.1239 0.5789 0.064 Uiso calc R 1 . . H
H12B 0.2371 1.2390 0.5535 0.064 Uiso calc R 1 . . H
C13 0.3912(2) 1.4015(4) 0.55598(11) 0.0490(7) Uani d . 1 . . C
H13A 0.4766 1.3763 0.5515 0.059 Uiso calc R 1 . . H
H13B 0.3623 1.4913 0.5261 0.059 Uiso calc R 1 . . H
C14 0.3784(2) 1.4954(4) 0.61216(11) 0.0540(8) Uani d . 1 . . C
H14A 0.2927 1.5150 0.6172 0.065 Uiso calc R 1 . . H
H14B 0.4102 1.4071 0.6419 0.065 Uiso calc R 1 . . H
C15 0.4417(3) 1.6856(4) 0.61915(12) 0.0585(8) Uani d . 1 . . C
H15A 0.4093 1.7744 0.5897 0.070 Uiso calc R 1 . . H
H15B 0.5273 1.6663 0.6136 0.070 Uiso calc R 1 . . H
C16 0.4301(3) 1.7785(5) 0.67574(13) 0.0759(10) Uani d . 1 . . C
H16A 0.4709 1.9028 0.6769 0.114 Uiso calc R 1 . . H
H16B 0.4663 1.6951 0.7051 0.114 Uiso calc R 1 . . H
H16C 0.3456 1.7975 0.6817 0.114 Uiso calc R 1 . . H
C21 0.0420(3) 0.3509(4) 0.43410(13) 0.0642(9) Uani d . 1 . . C
H21A -0.0202 0.4517 0.4321 0.077 Uiso calc R 1 . . H
H21B 0.0800 0.3472 0.4725 0.077 Uiso calc R 1 . . H
C22 -0.0114(4) 0.1576(5) 0.41802(17) 0.0954(14) Uani d . 1 A . C
H22A 0.0528 0.0602 0.4208 0.114 Uiso calc R 1 . . H
H22B -0.0697 0.1228 0.4454 0.114 Uiso calc R 1 . . H
C23 -0.0705(4) 0.1487(7) 0.3625(2) 0.145(2) Uani d D 1 . . C
H23A -0.0256 0.2193 0.3350 0.174 Uiso calc PR 0.554(17) A 1 H
H23B -0.1530 0.1988 0.3618 0.174 Uiso calc PR 0.554(17) A 1 H
H23C -0.0142 0.2079 0.3376 0.174 Uiso d PR 0.446(17) A 2 H
H23D -0.1383 0.2389 0.3635 0.174 Uiso d PR 0.446(17) A 2 H
C24A -0.0681(14) -0.0784(13) 0.3520(6) 0.112(6) Uani d PD 0.554(17) A 1 C
H24A 0.0098 -0.1248 0.3684 0.134 Uiso calc PR 0.554(17) A 1 H
H24B -0.1295 -0.1346 0.3747 0.134 Uiso calc PR 0.554(17) A 1 H
C25A -0.083(2) -0.152(2) 0.3054(8) 0.181(8) Uani d P 0.554(17) A 1 C
H25A -0.0297 -0.0728 0.2833 0.218 Uiso calc PR 0.554(17) A 1 H
H25B -0.1643 -0.1095 0.2931 0.218 Uiso calc PR 0.554(17) A 1 H
C24B -0.1284(9) -0.0165(13) 0.3271(5) 0.070(4) Uani d PD 0.446(17) A 2 C
H24C -0.1757 0.0331 0.2939 0.084 Uiso calc PR 0.446(17) A 2 H
H24D -0.1801 -0.0969 0.3494 0.084 Uiso calc PR 0.446(17) A 2 H
C25B -0.0166(9) -0.130(2) 0.3104(5) 0.066(4) Uani d P 0.446(17) A 2 C
H25C 0.0368 -0.1626 0.3435 0.079 Uiso calc PR 0.446(17) A 2 H
H25D 0.0287 -0.0562 0.2837 0.079 Uiso calc PR 0.446(17) A 2 H
C26 -0.0762(4) -0.3254(7) 0.28082(17) 0.1204(16) Uani d . 1 . . C
H26A -0.1069 -0.3160 0.2417 0.181 Uiso calc PR 0.554(17) A 1 H
H26B -0.1240 -0.4180 0.3003 0.181 Uiso calc PR 0.554(17) A 1 H
H26C 0.0070 -0.3682 0.2826 0.181 Uiso calc PR 0.554(17) A 1 H
H26D -0.0117 -0.4042 0.2676 0.181 Uiso d PR 0.446(17) A 2 H
H26E -0.1300 -0.2868 0.2490 0.181 Uiso d PR 0.446(17) A 2 H
H26F -0.1206 -0.3997 0.3071 0.181 Uiso d PR 0.446(17) A 2 H

loop_
_atom_site_aniso_label
_atom_site_aniso_U_11
_atom_site_aniso_U_22
_atom_site_aniso_U_33
_atom_site_aniso_U_12
_atom_site_aniso_U_13
_atom_site_aniso_U_23
O1 0.0802(15) 0.0520(13) 0.0360(11) -0.0067(10) 0.0114(10) -0.0088(9)
O2 0.0646(13) 0.0517(12) 0.0484(12) -0.0118(10) 0.0215(9) -0.0057(10)
C01 0.0566(18) 0.0463(17) 0.0298(15) 0.0079(14) 0.0023(13) -0.0010(13)
C02 0.0545(18) 0.0496(18) 0.0325(16) 0.0021(14) 0.0121(12) 0.0044(13)
C03 0.0490(17) 0.0400(16) 0.0381(16) 0.0025(13) 0.0069(12) 0.0017(13)
C04 0.0443(15) 0.0355(15) 0.0300(14) 0.0073(12) 0.0027(11) 0.0010(12)
C05 0.0516(17) 0.0407(16) 0.0320(15) 0.0033(13) 0.0068(12) 0.0039(12)
C06 0.0567(18) 0.0376(15) 0.0367(16) 0.0009(13) 0.0034(13) 0.0012(13)
C07 0.0373(15) 0.0392(16) 0.0355(15) 0.0032(12) 0.0062(12) 0.0023(12)
N08 0.0451(18) 0.0372(18) 0.0307(17) 0.000 0.0040(13) 0.000
C009 0.0495(17) 0.0416(17) 0.0400(16) 0.0034(13) 0.0071(12) 0.0048(13)
C010 0.051(2) 0.032(2) 0.046(2) 0.000 0.0066(18) 0.000
C11 0.0569(18) 0.0506(18) 0.0400(16) 0.0015(14) 0.0017(13) -0.0064(14)
C12 0.066(2) 0.0540(19) 0.0406(17) -0.0002(15) 0.0045(14) -0.0038(14)
C13 0.0570(18) 0.0502(18) 0.0398(16) 0.0056(14) 0.0023(13) -0.0041(14)
C14 0.0570(19) 0.0567(19) 0.0489(18) -0.0020(15) 0.0077(14) -0.0110(15)
C15 0.063(2) 0.0550(19) 0.057(2) 0.0009(15) -0.0013(15) -0.0082(15)
C16 0.072(2) 0.080(2) 0.076(2) -0.0088(18) 0.0062(18) -0.0286(19)
C21 0.067(2) 0.066(2) 0.063(2) -0.0104(16) 0.0337(16) -0.0064(17)
C22 0.095(3) 0.082(3) 0.118(3) -0.030(2) 0.063(3) -0.014(3)
C23 0.106(4) 0.144(5) 0.185(6) -0.057(3) 0.012(4) -0.065(4)
C24A 0.114(10) 0.104(9) 0.121(11) -0.043(7) 0.042(8) -0.054(7)
C25A 0.22(2) 0.102(10) 0.23(2) -0.045(14) 0.080(17) -0.060(10)
C24B 0.044(6) 0.068(6) 0.094(8) 0.012(4) -0.018(4) 0.002(5)
C25B 0.049(6) 0.086(8) 0.064(6) 0.004(5) 0.011(4) 0.003(5)
C26 0.141(4) 0.122(4) 0.099(3) 0.044(3) 0.018(3) -0.030(3)

loop_
_atom_type_symbol
_atom_type_description
_atom_type_scat_dispersion_real
_atom_type_scat_dispersion_imag
_atom_type_scat_source
C C 0.0033 0.0016 'International Tables Vol C Tables 4.2.6.8 and 6.1.1.4'
H H 0.0000 0.0000 'International Tables Vol C Tables 4.2.6.8 and 6.1.1.4'
N N 0.0061 0.0033 'International Tables Vol C Tables 4.2.6.8 and 6.1.1.4'
O O 0.0106 0.0060 'International Tables Vol C Tables 4.2.6.8 and 6.1.1.4'

loop_
_geom_angle_atom_site_label_1
_geom_angle_atom_site_label_2
_geom_angle_atom_site_label_3
_geom_angle_site_symmetry_1
_geom_angle_site_symmetry_3
_geom_angle
C01 O1 C11 . . 117.5(2)
C03 O2 C21 . . 120.7(2)
O1 C01 C06 . . 124.5(2)
O1 C01 C02 . . 115.2(2)
C06 C01 C02 . . 120.2(2)
C03 C02 C01 . . 120.5(2)
C03 C02 H02A . . 119.7
C01 C02 H02A . . 119.7
O2 C03 C02 . . 123.2(2)
O2 C03 C04 . . 116.3(2)
C02 C03 C04 . . 120.5(2)
C05 C04 C03 . . 117.2(2)
C05 C04 C07 . . 119.4(2)
C03 C04 C07 . . 123.3(2)
C04 C05 C06 . . 123.3(2)
C04 C05 H05A . . 118.4
C06 C05 H05A . . 118.4
C01 C06 C05 . . 118.3(2)
C01 C06 H06A . . 120.9
C05 C06 H06A . . 120.9
N08 C07 C009 . . 121.7(2)
N08 C07 C04 . . 115.1(2)
C009 C07 C04 . . 123.1(2)
C07 N08 C07 4_656 . 118.6(3)
C010 C009 C07 . . 119.5(3)
C010 C009 H09A . . 120.3
C07 C009 H09A . . 120.3
C009 C010 C009 . 4_656 119.0(3)
C009 C010 H01C . . 120.5
C009 C010 H01C 4_656 . 120.5
O1 C11 C12 . . 107.8(2)
O1 C11 H11A . . 110.2
C12 C11 H11A . . 110.2
O1 C11 H11B . . 110.2
C12 C11 H11B . . 110.2
H11A C11 H11B . . 108.5
C11 C12 C13 . . 112.3(2)
C11 C12 H12A . . 109.1
C13 C12 H12A . . 109.1
C11 C12 H12B . . 109.1
C13 C12 H12B . . 109.1
H12A C12 H12B . . 107.9
C14 C13 C12 . . 112.9(2)
C14 C13 H13A . . 109.0
C12 C13 H13A . . 109.0
C14 C13 H13B . . 109.0
C12 C13 H13B . . 109.0
H13A C13 H13B . . 107.8
C15 C14 C13 . . 113.9(2)
C15 C14 H14A . . 108.8
C13 C14 H14A . . 108.8
C15 C14 H14B . . 108.8
C13 C14 H14B . . 108.8
H14A C14 H14B . . 107.7
C14 C15 C16 . . 113.9(2)
C14 C15 H15A . . 108.8
C16 C15 H15A . . 108.8
C14 C15 H15B . . 108.8
C16 C15 H15B . . 108.8
H15A C15 H15B . . 107.7
C15 C16 H16A . . 109.5
C15 C16 H16B . . 109.5
H16A C16 H16B . . 109.5
C15 C16 H16C . . 109.5
H16A C16 H16C . . 109.5
H16B C16 H16C . . 109.5
O2 C21 C22 . . 105.5(2)
O2 C21 H21A . . 110.7
C22 C21 H21A . . 110.7
O2 C21 H21B . . 110.7
C22 C21 H21B . . 110.7
H21A C21 H21B . . 108.8
C23 C22 C21 . . 114.9(4)
C23 C22 H22A . . 108.5
C21 C22 H22A . . 108.5
C23 C22 H22B . . 108.5
C21 C22 H22B . . 108.5
H22A C22 H22B . . 107.5
C22 C23 C24B . . 133.3(6)
C22 C23 C24A . . 100.1(7)
C22 C23 H23A . . 111.8
C24B C23 H23A . . 102.6
C24A C23 H23A . . 111.8
C22 C23 H23B . . 111.8
C24B C23 H23B . . 83.9
C24A C23 H23B . . 111.7
H23A C23 H23B . . 109.5
C22 C23 H23C . . 105.4
C24B C23 H23C . . 104.0
C24A C23 H23C . . 107.3
H23B C23 H23C . . 118.7
C22 C23 H23D . . 104.8
C24B C23 H23D . . 100.9
C24A C23 H23D . . 130.7
H23C C23 H23D . . 106.1
C25A C24A C23 . . 123.3(15)
C25A C24A H24A . . 106.5
C23 C24A H24A . . 106.5
C25A C24A H24B . . 106.5
C23 C24A H24B . . 106.5
H24A C24A H24B . . 106.5
C24A C25A C26 . . 139.6(19)
C24A C25A H25A . . 102.2
C26 C25A H25A . . 102.2
C24A C25A H25B . . 102.1
C26 C25A H25B . . 102.2
H25A C25A H25B . . 104.8
C23 C24B C25B . . 101.7(9)
C23 C24B H24C . . 111.4
C25B C24B H24C . . 111.4
C23 C24B H24D . . 111.4
C25B C24B H24D . . 111.4
C24B C25B C26 . . 102.6(7)
C24B C25B H25D . . 111.3
C26 C25B H25D . . 111.3
C25A C26 H26A . . 109.5
C25B C26 H26A . . 117.5
C25A C26 H26B . . 109.5
C25B C26 H26B . . 123.8
H26A C26 H26B . . 109.5
C25A C26 H26C . . 109.4
C25B C26 H26C . . 82.7
H26A C26 H26C . . 109.5
H26B C26 H26C . . 109.5
C25B C26 H26D . . 108.2
C25B C26 H26E . . 108.6
H26D C26 H26E . . 109.5
C25B C26 H26F . . 111.6
H26D C26 H26F . . 109.5
H26E C26 H26F . . 109.5

loop_
_geom_bond_atom_site_label_1
_geom_bond_atom_site_label_2
_geom_bond_site_symmetry_2
_geom_bond_distance
O1 C01 . 1.370(3)
O1 C11 . 1.434(3)
O2 C03 . 1.364(3)
O2 C21 . 1.432(3)
C01 C06 . 1.384(3)
C01 C02 . 1.390(3)
C02 C03 . 1.385(3)
C02 H02A . 0.9500
C03 C04 . 1.407(3)
C04 C05 . 1.382(3)
C04 C07 . 1.489(3)
C05 C06 . 1.391(3)
C05 H05A . 0.9500
C06 H06A . 0.9500
C07 N08 . 1.350(3)
C07 C009 . 1.392(3)
N08 C07 4_656 1.350(3)
C009 C010 . 1.377(3)
C009 H09A . 0.9500
C010 C009 4_656 1.377(3)
C010 H01C . 0.9500
C11 C12 . 1.509(3)
C11 H11A . 0.9900
C11 H11B . 0.9900
C12 C13 . 1.520(4)
C12 H12A . 0.9900
C12 H12B . 0.9900
C13 C14 . 1.515(3)
C13 H13A . 0.9900
C13 H13B . 0.9900
C14 C15 . 1.508(3)
C14 H14A . 0.9900
C14 H14B . 0.9900
C15 C16 . 1.519(4)
C15 H15A . 0.9900
C15 H15B . 0.9900
C16 H16A . 0.9800
C16 H16B . 0.9800
C16 H16C . 0.9800
C21 C22 . 1.514(4)
C21 H21A . 0.9900
C21 H21B . 0.9900
C22 C23 . 1.450(6)
C22 H22A . 0.9900
C22 H22B . 0.9900
C23 C24B . 1.547(8)
C23 C24A . 1.603(8)
C23 H23A . 0.9900
C23 H23B . 0.9900
C23 H23C . 0.9900
C23 H23D . 0.9899
C24A C25A . 1.23(2)
C24A H24A . 0.9900
C24A H24B . 0.9900
C25A C26 . 1.352(16)
C25A H25A . 0.9900
C25A H25B . 0.9900
C24B C25B . 1.563(18)
C24B H24C . 0.9900
C24B H24D . 0.9900
C25B C26 . 1.654(16)
C25B H25C . 0.9900
C25B H25D . 0.9900
C26 H26A . 0.9800
C26 H26B . 0.9800
C26 H26C . 0.9800
C26 H26D . 0.9800
C26 H26E . 0.9799
C26 H26F . 0.9800
